data_2312109
loop_
_publ_author_name
'Pyrih, Andrii'
'&#x141;api&#x144;ski, Andrzej'
'Zi&#x119;ba, Sylwia'
'Mizera, Adam'
'Lesyk, Roman'
'Jaskolski, Mariusz'
'Gzella, Andrzej K.'

_publ_section_title
;
 Proton tautomerism in
 5-dimethylaminomethylidene-4-(o-,m-,p-hydroxyphenyl)amino-1,3-thiazol-2(5H)-ones:
 synthesis, crystal structure and spectroscopic studies.
;
_journal_issue 3
_journal_name_full 'Acta crystallographica Section B, Structural science, crystal engineering and materials'
_journal_page_first 220
_journal_page_last 232
_journal_paper_doi 10.1107/S2052520623003852
_journal_volume 79
_journal_year 2023
_chemical_formula_moiety 'C12 H13 N3 O2 S, C3 H7 N O'
_chemical_formula_sum 'C15 H20 N4 O3 S'
_chemical_formula_weight 336.41
_chemical_melting_point_gt 492
_chemical_melting_point_lt 493
_chemical_name_systematic
;
5-dimethylaminomethylidene-4-(3-hydroxyphenyl)amino-1,3-thiazol-2(5H)-one 
dimethylformamide solvate
;
_space_group_crystal_system monoclinic
_space_group_IT_number 14
_space_group_name_Hall '-P 2ybc'
_space_group_name_H-M_alt 'P 1 21/c 1'
_atom_sites_solution_hydrogens mixed
_atom_sites_solution_primary direct
_atom_sites_solution_secondary difmap
_audit_creation_method SHELXL-2018/3
_cell_angle_alpha 90
_cell_angle_beta 104.534(2)
_cell_angle_gamma 90
_cell_formula_units_Z 8
_cell_length_a 20.7594(3)
_cell_length_b 11.8833(2)
_cell_length_c 13.3407(2)
_cell_measurement_reflns_used 9527
_cell_measurement_temperature 130.0(1)
_cell_measurement_theta_max 76.19
_cell_measurement_theta_min 5.11
_cell_volume 3185.70(9)
_computing_cell_refinement 'CrysAlisPro 1.171.40.67a (Rigaku OD, 2019)'
_computing_data_collection 'CrysAlisPro 1.171.40.67a (Rigaku OD, 2019)'
_computing_data_reduction 'CrysAlisPro 1.171.40.67a (Rigaku OD, 2019)'
_computing_molecular_graphics 'ORTEP-3 for Windows (Farrugia, 2012)'
_computing_publication_material
; 
WINGX (Farrugia, 2012), OLEX2 v1.2-alpha (Dolomanov et al., 2009), 
PLATON (Spek, 2009)
;
_computing_structure_refinement 'SHELXL-2018/3 (Sheldrick, 2018)'
_computing_structure_solution 'SHELXT 2018/2 (Sheldrick, 2018)'
_diffrn_ambient_temperature 130.0(1)
_diffrn_detector_area_resol_mean 10.3991
_diffrn_measured_fraction_theta_full 0.998
_diffrn_measured_fraction_theta_max 0.992
_diffrn_measurement_device_type 'SuperNova, Dual, Cu, Atlas'
_diffrn_measurement_method '\w scans'
_diffrn_radiation_type CuK\a
_diffrn_radiation_wavelength 1.54184
_diffrn_reflns_av_unetI/netI 0.0155
_diffrn_reflns_Laue_measured_fraction_full 0.998
_diffrn_reflns_Laue_measured_fraction_max 0.992
_diffrn_reflns_limit_h_max 26
_diffrn_reflns_limit_h_min -26
_diffrn_reflns_limit_k_max 14
_diffrn_reflns_limit_k_min -14
_diffrn_reflns_limit_l_max 16
_diffrn_reflns_limit_l_min -16
_diffrn_reflns_number 11361
_diffrn_reflns_point_group_measured_fraction_full 0.998
_diffrn_reflns_point_group_measured_fraction_max 0.992
_diffrn_reflns_theta_full 67.684
_diffrn_reflns_theta_max 76.517
_diffrn_reflns_theta_min 2.199
_diffrn_source 'micro-focus sealed X-ray tube'
_exptl_absorpt_coefficient_mu 1.993
_exptl_absorpt_correction_T_max 1.00000
_exptl_absorpt_correction_T_min 0.69987
_exptl_absorpt_correction_type multi-scan
_exptl_absorpt_process_details
;
CrysAlisPro 1.171.40.67a (Rigaku Oxford Diffraction, 2019)
Empirical absorption correction using spherical harmonics,
 implemented in SCALE3 ABSPACK scaling algorithm.
;
_exptl_crystal_colour yellow
_exptl_crystal_density_diffrn 1.403
_exptl_crystal_description lath
_exptl_crystal_F_000 1424
_exptl_crystal_size_max 0.37
_exptl_crystal_size_mid 0.12
_exptl_crystal_size_min 0.05
_refine_diff_density_max 0.489
_refine_diff_density_min -0.384
_refine_diff_density_rms 0.055
_refine_ls_extinction_method none
_refine_ls_goodness_of_fit_ref 1.052
_refine_ls_hydrogen_treatment mixed
_refine_ls_matrix_type full
_refine_ls_number_parameters 440
_refine_ls_number_reflns 11361
_refine_ls_number_restraints 0
_refine_ls_restrained_S_all 1.052
_refine_ls_R_factor_all 0.0497
_refine_ls_R_factor_gt 0.0415
_refine_ls_shift/su_max 0.001
_refine_ls_shift/su_mean 0.000
_refine_ls_structure_factor_coef Fsqd
_refine_ls_weighting_details 'w=1/[\s^2^(Fo^2^)+(0.0911P)^2^] where P=(Fo^2^+2Fc^2^)/3'
_refine_ls_weighting_scheme calc
_refine_ls_wR_factor_gt 0.1213
_refine_ls_wR_factor_ref 0.1271
_reflns_Friedel_coverage 0.000
_reflns_number_gt 9171
_reflns_number_total 11361
_reflns_threshold_expression 'I > 2\s(I)'
_twin_special_details
;
Component 2 rotated by -179.9932\% 
 around [-0.36 0.00 0.93] (reciprocal) or [-0.00 0.00 1.00] (direct)
;
_cod_data_source_file lo5112sup1.cif
_cod_data_source_block 2.DMF
_cod_depositor_comments 'Adding full bibliography for 2312108--2312110.cif.'
_cod_original_sg_symbol_H-M 'P 21/c'
_cod_database_code 2312109
_cod_database_fobs_code 2312109
_publcif_datablock.id {07190ad9-2b14-469b-90b9-f570843d1fff}

_shelx_shelxl_version_number 2018/3
_shelx_space_group_comment
;
The symmetry employed for this shelxl refinement is uniquely defined
by the following loop, which should always be used as a source of
symmetry information in preference to the above space-group names.
They are only intended as comments.
;
_oxdiff_twin_items 2
_oxdiff_twin_integration_method simultaneous

loop_
_space_group_symop_operation_xyz
'x, y, z'
'-x, y+1/2, -z+1/2'
'-x, -y, -z'
'x, -y-1/2, z-1/2'

loop_
_atom_site_label
_atom_site_type_symbol
_atom_site_fract_x
_atom_site_fract_y
_atom_site_fract_z
_atom_site_U_iso_or_equiv
_atom_site_adp_type
_atom_site_occupancy
_atom_site_site_symmetry_order
_atom_site_calc_flag
_atom_site_refinement_flags_posn
_atom_site_refinement_flags_adp
_atom_site_refinement_flags_occupancy
_atom_site_disorder_assembly
_atom_site_disorder_group
S1A S 0.27572(2) 0.45442(3) 0.40142(3) 0.01918(11) Uani 1 1 d . . . . .
C2A C 0.18755(8) 0.45142(12) 0.35527(12) 0.0186(3) Uani 1 1 d . . . . .
N3A N 0.16237(6) 0.34635(11) 0.33595(10) 0.0181(3) Uani 1 1 d . . . . .
C4A C 0.21049(7) 0.26837(13) 0.35676(11) 0.0164(3) Uani 1 1 d . . . . .
C5A C 0.27801(7) 0.30713(13) 0.39496(11) 0.0168(3) Uani 1 1 d . . . . .
O6A O 0.15573(6) 0.54030(10) 0.34412(10) 0.0256(3) Uani 1 1 d . . . . .
N7A N 0.19607(6) 0.15744(11) 0.34276(11) 0.0189(3) Uani 1 1 d . . . . .
H7A H 0.2285(11) 0.1103(19) 0.3593(17) 0.026(5) Uiso 1 1 d . . . . .
C8A C 0.13379(7) 0.10260(13) 0.31353(12) 0.0180(3) Uani 1 1 d . . . . .
C9A C 0.07385(8) 0.15688(13) 0.27065(13) 0.0210(3) Uani 1 1 d . . . . .
H9A H 0.072598 0.236069 0.260579 0.025 Uiso 1 1 calc R U . . .
C10A C 0.01549(8) 0.09323(14) 0.24261(13) 0.0215(3) Uani 1 1 d . . . . .
C11A C 0.01615(8) -0.02243(14) 0.25636(13) 0.0229(3) Uani 1 1 d . . . . .
H11A H -0.023888 -0.064748 0.237211 0.027 Uiso 1 1 calc R U . . .
C12A C 0.07670(9) -0.07529(13) 0.29879(14) 0.0268(4) Uani 1 1 d . . . . .
H12A H 0.077962 -0.154586 0.308097 0.032 Uiso 1 1 calc R U . . .
C13A C 0.13507(8) -0.01386(14) 0.32760(13) 0.0241(3) Uani 1 1 d . . . . .
H13A H 0.176002 -0.050936 0.356950 0.029 Uiso 1 1 calc R U . . .
O14A O -0.04164(6) 0.15056(11) 0.19880(12) 0.0346(3) Uani 1 1 d . . . . .
H14A H -0.0760(14) 0.108(2) 0.185(2) 0.049(7) Uiso 1 1 d . . . . .
C15A C 0.33181(7) 0.23765(13) 0.42911(11) 0.0178(3) Uani 1 1 d . . . . .
H15A H 0.321492 0.159847 0.430184 0.021 Uiso 1 1 calc R U . . .
N16A N 0.39647(6) 0.26255(11) 0.46110(11) 0.0211(3) Uani 1 1 d . . . . .
C17A C 0.44359(8) 0.17560(15) 0.51042(14) 0.0268(4) Uani 1 1 d . . . . .
H17A H 0.463886 0.196889 0.582390 0.040 Uiso 1 1 calc R U . . .
H17B H 0.478362 0.167749 0.472974 0.040 Uiso 1 1 calc R U . . .
H17C H 0.420116 0.103831 0.508974 0.040 Uiso 1 1 calc R U . . .
C18A C 0.42462(8) 0.37346(14) 0.45306(14) 0.0247(3) Uani 1 1 d . . . . .
H18A H 0.396925 0.413356 0.393321 0.037 Uiso 1 1 calc R U . . .
H18B H 0.469824 0.365294 0.444133 0.037 Uiso 1 1 calc R U . . .
H18C H 0.426041 0.416371 0.516313 0.037 Uiso 1 1 calc R U . . .
O19A O 0.30156(7) -0.02103(11) 0.41260(11) 0.0329(3) Uani 1 1 d . . . . .
C20A C 0.34020(8) -0.09534(14) 0.40106(14) 0.0261(3) Uani 1 1 d . . . . .
H20A H 0.374819 -0.074507 0.369770 0.031 Uiso 1 1 calc R U . . .
N21A N 0.33769(7) -0.20229(12) 0.42861(12) 0.0253(3) Uani 1 1 d . . . . .
C22A C 0.38153(9) -0.28700(15) 0.40389(18) 0.0348(4) Uani 1 1 d . . . . .
H22A H 0.354994 -0.344652 0.359450 0.052 Uiso 1 1 calc R U . . .
H22B H 0.407385 -0.321918 0.467956 0.052 Uiso 1 1 calc R U . . .
H22C H 0.411861 -0.251711 0.367559 0.052 Uiso 1 1 calc R U . . .
C23A C 0.28851(10) -0.23890(15) 0.48248(15) 0.0327(4) Uani 1 1 d . . . . .
H23A H 0.263319 -0.173632 0.496660 0.049 Uiso 1 1 calc R U . . .
H23B H 0.311066 -0.275003 0.547925 0.049 Uiso 1 1 calc R U . . .
H23C H 0.258010 -0.292721 0.439149 0.049 Uiso 1 1 calc R U . . .
S1B S 0.22457(2) 0.04882(3) 0.61134(3) 0.01959(12) Uani 1 1 d . . . . .
C2B C 0.31273(8) 0.04949(13) 0.65782(12) 0.0191(3) Uani 1 1 d . . . . .
N3B N 0.33894(6) 0.15438(11) 0.67497(10) 0.0184(3) Uani 1 1 d . . . . .
C4B C 0.29151(7) 0.23335(13) 0.65326(11) 0.0161(3) Uani 1 1 d . . . . .
C5B C 0.22364(7) 0.19618(13) 0.61534(11) 0.0171(3) Uani 1 1 d . . . . .
O6B O 0.34354(6) -0.04012(10) 0.67248(11) 0.0263(3) Uani 1 1 d . . . . .
N7B N 0.30682(6) 0.34422(11) 0.66628(11) 0.0186(3) Uani 1 1 d . . . . .
H7B H 0.2743(12) 0.3931(19) 0.6505(18) 0.028(5) Uiso 1 1 d . . . . .
C8B C 0.36972(7) 0.39727(13) 0.69251(12) 0.0177(3) Uani 1 1 d . . . . .
C9B C 0.42871(8) 0.34370(12) 0.74181(13) 0.0196(3) Uani 1 1 d . . . . .
H9B H 0.428727 0.265925 0.758289 0.024 Uiso 1 1 calc R U . . .
C10B C 0.48801(8) 0.40526(13) 0.76694(13) 0.0206(3) Uani 1 1 d . . . . .
C11B C 0.48908(8) 0.51897(13) 0.74193(12) 0.0213(3) Uani 1 1 d . . . . .
H11B H 0.529658 0.559990 0.758049 0.026 Uiso 1 1 calc R U . . .
C12B C 0.42969(8) 0.57112(13) 0.69298(13) 0.0234(3) Uani 1 1 d . . . . .
H12B H 0.429783 0.648778 0.676097 0.028 Uiso 1 1 calc R U . . .
C13B C 0.37023(8) 0.51199(14) 0.66828(13) 0.0221(3) Uani 1 1 d . . . . .
H13B H 0.329990 0.549067 0.635057 0.027 Uiso 1 1 calc R U . . .
O14B O 0.54386(6) 0.34904(10) 0.81743(11) 0.0300(3) Uani 1 1 d . . . . .
H14B H 0.5767(14) 0.390(2) 0.823(2) 0.045(7) Uiso 1 1 d . . . . .
C15B C 0.17048(7) 0.26684(13) 0.58059(12) 0.0183(3) Uani 1 1 d . . . . .
H15B H 0.181300 0.344468 0.579998 0.022 Uiso 1 1 calc R U . . .
N16B N 0.10562(6) 0.24272(12) 0.54740(11) 0.0221(3) Uani 1 1 d . . . . .
C17B C 0.05891(8) 0.33044(15) 0.49972(15) 0.0281(4) Uani 1 1 d . . . . .
H17D H 0.083446 0.399353 0.493085 0.042 Uiso 1 1 calc R U . . .
H17E H 0.028088 0.345340 0.543034 0.042 Uiso 1 1 calc R U . . .
H17F H 0.033780 0.305652 0.430947 0.042 Uiso 1 1 calc R U . . .
C18B C 0.07701(8) 0.13208(14) 0.55468(14) 0.0258(3) Uani 1 1 d . . . . .
H18D H 0.078235 0.087721 0.493258 0.039 Uiso 1 1 calc R U . . .
H18E H 0.030786 0.140489 0.558828 0.039 Uiso 1 1 calc R U . . .
H18F H 0.102742 0.093565 0.616847 0.039 Uiso 1 1 calc R U . . .
O19B O 0.20670(7) 0.52949(11) 0.62197(13) 0.0378(3) Uani 1 1 d . . . . .
C20B C 0.16619(9) 0.60227(15) 0.58329(15) 0.0288(4) Uani 1 1 d . . . . .
H20B H 0.131981 0.581083 0.524539 0.035 Uiso 1 1 calc R U . . .
N21B N 0.16554(7) 0.70770(12) 0.61558(12) 0.0267(3) Uani 1 1 d . . . . .
C22B C 0.11583(10) 0.78763(16) 0.56358(18) 0.0384(5) Uani 1 1 d . . . . .
H22D H 0.086621 0.752052 0.502614 0.058 Uiso 1 1 calc R U . . .
H22E H 0.137790 0.852952 0.541870 0.058 Uiso 1 1 calc R U . . .
H22F H 0.089379 0.812092 0.610988 0.058 Uiso 1 1 calc R U . . .
C23B C 0.21370(10) 0.74647(17) 0.70753(16) 0.0368(4) Uani 1 1 d . . . . .
H23D H 0.237825 0.681806 0.744481 0.055 Uiso 1 1 calc R U . . .
H23E H 0.190596 0.786001 0.752773 0.055 Uiso 1 1 calc R U . . .
H23F H 0.245245 0.797820 0.687495 0.055 Uiso 1 1 calc R U . . .

loop_
_atom_site_aniso_label
_atom_site_aniso_U_11
_atom_site_aniso_U_22
_atom_site_aniso_U_33
_atom_site_aniso_U_23
_atom_site_aniso_U_13
_atom_site_aniso_U_12
S1A 0.01365(19) 0.01486(19) 0.0266(2) -0.00076(13) 0.00049(14) -0.00099(12)
C2A 0.0156(7) 0.0179(7) 0.0211(7) 0.0006(5) 0.0024(5) -0.0005(5)
N3A 0.0152(6) 0.0170(6) 0.0213(6) 0.0005(5) 0.0029(5) -0.0007(5)
C4A 0.0146(7) 0.0172(7) 0.0168(6) 0.0009(5) 0.0030(5) -0.0016(5)
C5A 0.0148(7) 0.0161(7) 0.0185(7) 0.0003(5) 0.0021(5) -0.0019(5)
O6A 0.0169(5) 0.0171(6) 0.0400(7) -0.0002(5) 0.0019(5) 0.0035(4)
N7A 0.0143(6) 0.0146(6) 0.0260(7) 0.0006(5) 0.0017(5) 0.0002(5)
C8A 0.0176(7) 0.0166(7) 0.0192(7) -0.0004(6) 0.0036(5) -0.0031(6)
C9A 0.0185(8) 0.0155(7) 0.0273(8) 0.0006(6) 0.0024(6) -0.0031(6)
C10A 0.0173(7) 0.0191(7) 0.0267(8) -0.0005(6) 0.0029(6) -0.0024(6)
C11A 0.0216(7) 0.0184(7) 0.0273(8) -0.0020(6) 0.0037(6) -0.0059(6)
C12A 0.0279(8) 0.0148(7) 0.0352(9) 0.0003(6) 0.0029(7) -0.0038(6)
C13A 0.0221(8) 0.0165(7) 0.0310(8) 0.0011(6) 0.0017(6) 0.0010(6)
O14A 0.0155(6) 0.0203(6) 0.0612(9) 0.0026(6) -0.0027(5) -0.0031(5)
C15A 0.0163(7) 0.0190(7) 0.0178(6) 0.0004(6) 0.0036(5) -0.0009(6)
N16A 0.0151(6) 0.0223(7) 0.0244(6) 0.0004(5) 0.0021(5) 0.0015(5)
C17A 0.0180(7) 0.0282(9) 0.0315(8) 0.0020(7) 0.0010(6) 0.0061(6)
C18A 0.0173(7) 0.0267(8) 0.0298(8) -0.0001(7) 0.0052(6) -0.0049(6)
O19A 0.0340(7) 0.0200(6) 0.0442(8) 0.0046(5) 0.0091(6) 0.0046(5)
C20A 0.0249(8) 0.0218(8) 0.0294(8) -0.0007(7) 0.0028(6) -0.0020(6)
N21A 0.0230(7) 0.0185(6) 0.0321(7) 0.0006(6) 0.0028(5) 0.0016(5)
C22A 0.0275(9) 0.0242(8) 0.0516(11) -0.0039(8) 0.0077(8) 0.0054(7)
C23A 0.0375(9) 0.0243(8) 0.0382(10) 0.0037(7) 0.0130(8) -0.0004(7)
S1B 0.01352(19) 0.01525(19) 0.0276(2) -0.00106(13) 0.00062(14) -0.00083(12)
C2B 0.0153(7) 0.0186(7) 0.0220(7) 0.0005(5) 0.0018(5) -0.0001(5)
N3B 0.0143(6) 0.0173(6) 0.0226(6) 0.0003(5) 0.0028(5) -0.0002(5)
C4B 0.0145(7) 0.0171(7) 0.0166(6) 0.0006(5) 0.0034(5) -0.0013(5)
C5B 0.0142(7) 0.0172(7) 0.0185(7) 0.0006(5) 0.0014(5) -0.0021(5)
O6B 0.0173(5) 0.0172(6) 0.0415(7) 0.0004(5) 0.0020(5) 0.0028(4)
N7B 0.0137(6) 0.0150(6) 0.0253(6) -0.0001(5) 0.0013(5) 0.0003(5)
C8B 0.0178(7) 0.0162(7) 0.0188(7) -0.0015(5) 0.0038(5) -0.0028(6)
C9B 0.0184(7) 0.0149(7) 0.0246(7) 0.0004(6) 0.0037(6) -0.0019(6)
C10B 0.0184(7) 0.0179(7) 0.0249(7) -0.0004(6) 0.0040(6) -0.0018(6)
C11B 0.0214(7) 0.0172(7) 0.0247(7) -0.0026(6) 0.0045(6) -0.0058(6)
C12B 0.0274(8) 0.0157(7) 0.0255(8) 0.0005(6) 0.0036(6) -0.0035(6)
C13B 0.0217(7) 0.0169(7) 0.0252(8) 0.0003(6) 0.0010(6) 0.0003(6)
O14B 0.0149(5) 0.0206(6) 0.0504(8) 0.0041(5) 0.0007(5) -0.0030(5)
C15B 0.0152(7) 0.0188(7) 0.0207(7) 0.0006(6) 0.0043(5) -0.0003(6)
N16B 0.0143(6) 0.0241(7) 0.0263(7) 0.0028(5) 0.0020(5) 0.0015(5)
C17B 0.0180(7) 0.0285(9) 0.0352(9) 0.0042(7) 0.0015(6) 0.0066(6)
C18B 0.0171(7) 0.0272(8) 0.0322(9) 0.0024(7) 0.0044(6) -0.0032(6)
O19B 0.0359(7) 0.0240(6) 0.0560(9) 0.0020(6) 0.0158(6) 0.0086(6)
C20B 0.0286(8) 0.0225(8) 0.0357(9) -0.0034(7) 0.0086(7) -0.0006(7)
N21B 0.0225(7) 0.0202(6) 0.0346(8) 0.0008(6) 0.0020(6) 0.0014(5)
C22B 0.0283(9) 0.0235(8) 0.0554(12) 0.0035(8) -0.0044(8) 0.0028(7)
C23B 0.0382(10) 0.0311(9) 0.0341(9) -0.0016(8) -0.0038(8) 0.0012(8)

loop_
_atom_type_symbol
_atom_type_description
_atom_type_scat_dispersion_real
_atom_type_scat_dispersion_imag
_atom_type_scat_source
C C 0.0181 0.0091 'International Tables Vol C Tables 4.2.6.8 and 6.1.1.4'
H H 0.0000 0.0000 'International Tables Vol C Tables 4.2.6.8 and 6.1.1.4'
N N 0.0311 0.0180 'International Tables Vol C Tables 4.2.6.8 and 6.1.1.4'
O O 0.0492 0.0322 'International Tables Vol C Tables 4.2.6.8 and 6.1.1.4'
S S 0.3331 0.5567 'International Tables Vol C Tables 4.2.6.8 and 6.1.1.4'

loop_
_geom_angle_atom_site_label_1
_geom_angle_atom_site_label_2
_geom_angle_atom_site_label_3
_geom_angle
_geom_angle_site_symmetry_1
_geom_angle_site_symmetry_3
_geom_angle_publ_flag
C5A S1A C2A 90.07(7) . . ?
O6A C2A N3A 126.65(15) . . ?
O6A C2A S1A 119.83(12) . . ?
N3A C2A S1A 113.52(11) . . ?
C4A N3A C2A 111.50(13) . . ?
N3A C4A N7A 121.14(13) . . ?
N3A C4A C5A 117.43(14) . . ?
N7A C4A C5A 121.43(14) . . ?
C15A C5A C4A 124.31(14) . . ?
C15A C5A S1A 127.90(12) . . ?
C4A C5A S1A 107.48(11) . . ?
C4A N7A C8A 129.98(13) . . ?
C4A N7A H7A 117.8(15) . . ?
C8A N7A H7A 111.9(15) . . ?
C9A C8A C13A 120.00(14) . . ?
C9A C8A N7A 124.19(14) . . ?
C13A C8A N7A 115.79(13) . . ?
C8A C9A C10A 119.02(14) . . ?
C8A C9A H9A 120.5 . . ?
C10A C9A H9A 120.5 . . ?
O14A C10A C11A 122.01(14) . . ?
O14A C10A C9A 116.49(14) . . ?
C11A C10A C9A 121.48(15) . . ?
C10A C11A C12A 118.63(14) . . ?
C10A C11A H11A 120.7 . . ?
C12A C11A H11A 120.7 . . ?
C13A C12A C11A 120.88(15) . . ?
C13A C12A H12A 119.6 . . ?
C11A C12A H12A 119.6 . . ?
C12A C13A C8A 119.99(15) . . ?
C12A C13A H13A 120.0 . . ?
C8A C13A H13A 120.0 . . ?
C10A O14A H14A 112.3(18) . . ?
N16A C15A C5A 129.95(15) . . ?
N16A C15A H15A 115.0 . . ?
C5A C15A H15A 115.0 . . ?
C15A N16A C18A 124.50(14) . . ?
C15A N16A C17A 119.53(14) . . ?
C18A N16A C17A 115.95(13) . . ?
N16A C17A H17A 109.5 . . ?
N16A C17A H17B 109.5 . . ?
H17A C17A H17B 109.5 . . ?
N16A C17A H17C 109.5 . . ?
H17A C17A H17C 109.5 . . ?
H17B C17A H17C 109.5 . . ?
N16A C18A H18A 109.5 . . ?
N16A C18A H18B 109.5 . . ?
H18A C18A H18B 109.5 . . ?
N16A C18A H18C 109.5 . . ?
H18A C18A H18C 109.5 . . ?
H18B C18A H18C 109.5 . . ?
O19A C20A N21A 125.53(17) . . ?
O19A C20A H20A 117.2 . . ?
N21A C20A H20A 117.2 . . ?
C20A N21A C22A 122.09(16) . . ?
C20A N21A C23A 120.28(15) . . ?
C22A N21A C23A 117.60(15) . . ?
N21A C22A H22A 109.5 . . ?
N21A C22A H22B 109.5 . . ?
H22A C22A H22B 109.5 . . ?
N21A C22A H22C 109.5 . . ?
H22A C22A H22C 109.5 . . ?
H22B C22A H22C 109.5 . . ?
N21A C23A H23A 109.5 . . ?
N21A C23A H23B 109.5 . . ?
H23A C23A H23B 109.5 . . ?
N21A C23A H23C 109.5 . . ?
H23A C23A H23C 109.5 . . ?
H23B C23A H23C 109.5 . . ?
C5B S1B C2B 90.18(7) . . ?
O6B C2B N3B 126.66(14) . . ?
O6B C2B S1B 119.94(12) . . ?
N3B C2B S1B 113.39(11) . . ?
C4B N3B C2B 111.45(12) . . ?
N3B C4B N7B 121.16(13) . . ?
N3B C4B C5B 117.54(14) . . ?
N7B C4B C5B 121.30(14) . . ?
C15B C5B C4B 124.31(14) . . ?
C15B C5B S1B 127.99(12) . . ?
C4B C5B S1B 107.44(11) . . ?
C4B N7B C8B 129.61(13) . . ?
C4B N7B H7B 118.2(15) . . ?
C8B N7B H7B 111.8(15) . . ?
C9B C8B C13B 119.85(14) . . ?
C9B C8B N7B 124.22(14) . . ?
C13B C8B N7B 115.91(13) . . ?
C8B C9B C10B 119.45(14) . . ?
C8B C9B H9B 120.3 . . ?
C10B C9B H9B 120.3 . . ?
O14B C10B C11B 122.13(14) . . ?
O14B C10B C9B 116.82(14) . . ?
C11B C10B C9B 121.05(14) . . ?
C12B C11B C10B 118.69(14) . . ?
C12B C11B H11B 120.7 . . ?
C10B C11B H11B 120.7 . . ?
C13B C12B C11B 121.22(15) . . ?
C13B C12B H12B 119.4 . . ?
C11B C12B H12B 119.4 . . ?
C12B C13B C8B 119.73(15) . . ?
C12B C13B H13B 120.1 . . ?
C8B C13B H13B 120.1 . . ?
C10B O14B H14B 109.9(18) . . ?
N16B C15B C5B 129.64(15) . . ?
N16B C15B H15B 115.2 . . ?
C5B C15B H15B 115.2 . . ?
C15B N16B C18B 124.37(14) . . ?
C15B N16B C17B 119.69(14) . . ?
C18B N16B C17B 115.94(13) . . ?
N16B C17B H17D 109.5 . . ?
N16B C17B H17E 109.5 . . ?
H17D C17B H17E 109.5 . . ?
N16B C17B H17F 109.5 . . ?
H17D C17B H17F 109.5 . . ?
H17E C17B H17F 109.5 . . ?
N16B C18B H18D 109.5 . . ?
N16B C18B H18E 109.5 . . ?
H18D C18B H18E 109.5 . . ?
N16B C18B H18F 109.5 . . ?
H18D C18B H18F 109.5 . . ?
H18E C18B H18F 109.5 . . ?
O19B C20B N21B 126.26(18) . . ?
O19B C20B H20B 116.9 . . ?
N21B C20B H20B 116.9 . . ?
C20B N21B C22B 121.95(16) . . ?
C20B N21B C23B 120.95(15) . . ?
C22B N21B C23B 117.07(15) . . ?
N21B C22B H22D 109.5 . . ?
N21B C22B H22E 109.5 . . ?
H22D C22B H22E 109.5 . . ?
N21B C22B H22F 109.5 . . ?
H22D C22B H22F 109.5 . . ?
H22E C22B H22F 109.5 . . ?
N21B C23B H23D 109.5 . . ?
N21B C23B H23E 109.5 . . ?
H23D C23B H23E 109.5 . . ?
N21B C23B H23F 109.5 . . ?
H23D C23B H23F 109.5 . . ?
H23E C23B H23F 109.5 . . ?

loop_
_geom_bond_atom_site_label_1
_geom_bond_atom_site_label_2
_geom_bond_distance
_geom_bond_site_symmetry_2
_geom_bond_publ_flag
S1A C5A 1.7537(16) . ?
S1A C2A 1.7791(16) . ?
C2A O6A 1.2347(19) . ?
C2A N3A 1.353(2) . ?
N3A C4A 1.340(2) . ?
C4A N7A 1.354(2) . ?
C4A C5A 1.4413(19) . ?
C5A C15A 1.372(2) . ?
N7A C8A 1.4125(19) . ?
N7A H7A 0.86(2) . ?
C8A C9A 1.391(2) . ?
C8A C13A 1.396(2) . ?
C9A C10A 1.397(2) . ?
C9A H9A 0.9500 . ?
C10A O14A 1.365(2) . ?
C10A C11A 1.386(2) . ?
C11A C12A 1.392(2) . ?
C11A H11A 0.9500 . ?
C12A C13A 1.384(2) . ?
C12A H12A 0.9500 . ?
C13A H13A 0.9500 . ?
O14A H14A 0.86(3) . ?
C15A N16A 1.336(2) . ?
C15A H15A 0.9500 . ?
N16A C18A 1.457(2) . ?
N16A C17A 1.461(2) . ?
C17A H17A 0.9800 . ?
C17A H17B 0.9800 . ?
C17A H17C 0.9800 . ?
C18A H18A 0.9800 . ?
C18A H18B 0.9800 . ?
C18A H18C 0.9800 . ?
O19A C20A 1.228(2) . ?
C20A N21A 1.328(2) . ?
C20A H20A 0.9500 . ?
N21A C22A 1.449(2) . ?
N21A C23A 1.455(2) . ?
C22A H22A 0.9800 . ?
C22A H22B 0.9800 . ?
C22A H22C 0.9800 . ?
C23A H23A 0.9800 . ?
C23A H23B 0.9800 . ?
C23A H23C 0.9800 . ?
S1B C5B 1.7522(16) . ?
S1B C2B 1.7790(16) . ?
C2B O6B 1.232(2) . ?
C2B N3B 1.356(2) . ?
N3B C4B 1.338(2) . ?
C4B N7B 1.356(2) . ?
C4B C5B 1.4416(19) . ?
C5B C15B 1.371(2) . ?
N7B C8B 1.4127(18) . ?
N7B H7B 0.87(2) . ?
C8B C9B 1.390(2) . ?
C8B C13B 1.402(2) . ?
C9B C10B 1.399(2) . ?
C9B H9B 0.9500 . ?
C10B O14B 1.3610(19) . ?
C10B C11B 1.393(2) . ?
C11B C12B 1.388(2) . ?
C11B H11B 0.9500 . ?
C12B C13B 1.386(2) . ?
C12B H12B 0.9500 . ?
C13B H13B 0.9500 . ?
O14B H14B 0.82(3) . ?
C15B N16B 1.339(2) . ?
C15B H15B 0.9500 . ?
N16B C18B 1.456(2) . ?
N16B C17B 1.457(2) . ?
C17B H17D 0.9800 . ?
C17B H17E 0.9800 . ?
C17B H17F 0.9800 . ?
C18B H18D 0.9800 . ?
C18B H18E 0.9800 . ?
C18B H18F 0.9800 . ?
O19B C20B 1.226(2) . ?
C20B N21B 1.326(2) . ?
C20B H20B 0.9500 . ?
N21B C22B 1.445(2) . ?
N21B C23B 1.449(2) . ?
C22B H22D 0.9800 . ?
C22B H22E 0.9800 . ?
C22B H22F 0.9800 . ?
C23B H23D 0.9800 . ?
C23B H23E 0.9800 . ?
C23B H23F 0.9800 . ?

loop_
_geom_torsion_atom_site_label_1
_geom_torsion_atom_site_label_2
_geom_torsion_atom_site_label_3
_geom_torsion_atom_site_label_4
_geom_torsion
_geom_torsion_site_symmetry_1
_geom_torsion_site_symmetry_2
_geom_torsion_site_symmetry_3
_geom_torsion_site_symmetry_4
_geom_torsion_publ_flag
C5A S1A C2A O6A 179.41(15) . . . . ?
C5A S1A C2A N3A -0.44(12) . . . . ?
O6A C2A N3A C4A -179.65(16) . . . . ?
S1A C2A N3A C4A 0.19(17) . . . . ?
C2A N3A C4A N7A 180.00(14) . . . . ?
C2A N3A C4A C5A 0.26(19) . . . . ?
N3A C4A C5A C15A 173.41(15) . . . . ?
N7A C4A C5A C15A -6.3(2) . . . . ?
N3A C4A C5A S1A -0.58(17) . . . . ?
N7A C4A C5A S1A 179.68(12) . . . . ?
C2A S1A C5A C15A -173.17(15) . . . . ?
C2A S1A C5A C4A 0.53(11) . . . . ?
N3A C4A N7A C8A -4.7(3) . . . . ?
C5A C4A N7A C8A 175.02(15) . . . . ?
C4A N7A C8A C9A 15.2(3) . . . . ?
C4A N7A C8A C13A -166.46(16) . . . . ?
C13A C8A C9A C10A 0.2(2) . . . . ?
N7A C8A C9A C10A 178.57(15) . . . . ?
C8A C9A C10A O14A -178.60(15) . . . . ?
C8A C9A C10A C11A -0.2(3) . . . . ?
O14A C10A C11A C12A 178.12(17) . . . . ?
C9A C10A C11A C12A -0.2(3) . . . . ?
C10A C11A C12A C13A 0.6(3) . . . . ?
C11A C12A C13A C8A -0.5(3) . . . . ?
C9A C8A C13A C12A 0.1(3) . . . . ?
N7A C8A C13A C12A -178.39(16) . . . . ?
C4A C5A C15A N16A 176.26(16) . . . . ?
S1A C5A C15A N16A -11.0(3) . . . . ?
C5A C15A N16A C18A -8.6(3) . . . . ?
C5A C15A N16A C17A 169.67(16) . . . . ?
O19A C20A N21A C22A 174.32(18) . . . . ?
O19A C20A N21A C23A -3.7(3) . . . . ?
C5B S1B C2B O6B 179.18(15) . . . . ?
C5B S1B C2B N3B 0.09(13) . . . . ?
O6B C2B N3B C4B -178.54(17) . . . . ?
S1B C2B N3B C4B 0.47(17) . . . . ?
C2B N3B C4B N7B 179.16(14) . . . . ?
C2B N3B C4B C5B -1.0(2) . . . . ?
N3B C4B C5B C15B -173.55(15) . . . . ?
N7B C4B C5B C15B 6.3(2) . . . . ?
N3B C4B C5B S1B 1.02(17) . . . . ?
N7B C4B C5B S1B -179.12(12) . . . . ?
C2B S1B C5B C15B 173.73(15) . . . . ?
C2B S1B C5B C4B -0.57(11) . . . . ?
N3B C4B N7B C8B 6.7(2) . . . . ?
C5B C4B N7B C8B -173.19(15) . . . . ?
C4B N7B C8B C9B -21.5(3) . . . . ?
C4B N7B C8B C13B 160.15(16) . . . . ?
C13B C8B C9B C10B 0.2(2) . . . . ?
N7B C8B C9B C10B -178.11(15) . . . . ?
C8B C9B C10B O14B 178.40(15) . . . . ?
C8B C9B C10B C11B -1.0(2) . . . . ?
O14B C10B C11B C12B -178.19(16) . . . . ?
C9B C10B C11B C12B 1.2(2) . . . . ?
C10B C11B C12B C13B -0.5(3) . . . . ?
C11B C12B C13B C8B -0.3(3) . . . . ?
C9B C8B C13B C12B 0.5(2) . . . . ?
N7B C8B C13B C12B 178.88(15) . . . . ?
C4B C5B C15B N16B -177.34(16) . . . . ?
S1B C5B C15B N16B 9.2(3) . . . . ?
C5B C15B N16B C18B 8.6(3) . . . . ?
C5B C15B N16B C17B -170.98(16) . . . . ?
O19B C20B N21B C22B 179.24(19) . . . . ?
O19B C20B N21B C23B -3.0(3) . . . . ?

loop_
_twin_individual_id
_twin_individual_mass_fraction_refined
_oxdiff_twin_reflns_isolated
_oxdiff_twin_reflns_overlapped
_twin_individual_twin_lattice_type
_twin_individual_twin_matrix_11
_twin_individual_twin_matrix_12
_twin_individual_twin_matrix_13
_twin_individual_twin_matrix_21
_twin_individual_twin_matrix_22
_twin_individual_twin_matrix_23
_twin_individual_twin_matrix_31
_twin_individual_twin_matrix_32
_twin_individual_twin_matrix_33
1 0.7396 13356 20086 ref 1.0000 0.0000 0.0000 0.0000 1.0000 0.0000 0.0000 0.0000 1.0000
2 0.2604 13408 20086 nmt -0.9999 -0.0001 -0.7813 -0.0001 -1.0000 0.0003 -0.0000 0.0000 1.0003
